data_4114357
loop_
_publ_author_name
'Angel Ugrinov'
'Slavi C. Sevov'

_publ_section_title
;
 Derivatization of Deltahedral Zintl Ions by Nucleophilic Addition:
 [Ph-Ge9-SbPh2]2-and [Ph2Sb-Ge9-Ge9-SbPh2]4-
;
_journal_name_full 'Journal of the American Chemical Society'
_journal_page_first 14059
_journal_page_last 14064
_journal_paper_doi 10.1021/ja037007b
_journal_volume 125
_journal_year 2003
_chemical_formula_sum 'C42 H96 Ge9 K3 N6 O18'
_chemical_formula_weight 1743.86
_chemical_name_systematic
; 
(K-18C6)3[Ge9].3en
;
_space_group_IT_number 14
_symmetry_cell_setting monoclinic
_symmetry_space_group_name_Hall '-P 2ybc'
_symmetry_space_group_name_H-M 'P 1 21/c 1'
_atom_sites_solution_hydrogens geom
_atom_sites_solution_primary direct
_atom_sites_solution_secondary difmap
_audit_creation_method SHELXL-97
_cell_angle_alpha 90.00
_cell_angle_beta 96.513(2)
_cell_angle_gamma 90.00
_cell_formula_units_Z 4
_cell_length_a 18.1006(18)
_cell_length_b 15.4909(16)
_cell_length_c 24.589(3)
_cell_measurement_temperature 100(2)
_cell_volume 6850.1(13)
_computing_cell_refinement 'Bruker SMART'
_computing_data_collection 'Bruker SMART'
_computing_data_reduction 'Bruker SHELXTL-V5.1'
_computing_molecular_graphics 'Bruker SHELXTL-V5.1'
_computing_publication_material 'Bruker SHELXTL-V5.1'
_computing_structure_refinement 'Bruker SHELXTL-V5.1'
_computing_structure_solution 'Bruker SHELXTL-V5.1'
_diffrn_ambient_temperature 100(2)
_diffrn_measured_fraction_theta_full 0.999
_diffrn_measured_fraction_theta_max 0.999
_diffrn_measurement_device_type 'CCD area detector'
_diffrn_measurement_method 'phi and omega scans'
_diffrn_radiation_monochromator graphite
_diffrn_radiation_source 'fine-focus sealed tube'
_diffrn_radiation_type MoK\a
_diffrn_radiation_wavelength 0.71073
_diffrn_reflns_av_R_equivalents 0.0947
_diffrn_reflns_av_sigmaI/netI 0.0937
_diffrn_reflns_limit_h_max 21
_diffrn_reflns_limit_h_min -19
_diffrn_reflns_limit_k_max 18
_diffrn_reflns_limit_k_min -18
_diffrn_reflns_limit_l_max 29
_diffrn_reflns_limit_l_min -29
_diffrn_reflns_number 45938
_diffrn_reflns_theta_full 25.00
_diffrn_reflns_theta_max 25.00
_diffrn_reflns_theta_min 1.74
_exptl_absorpt_coefficient_mu 4.135
_exptl_absorpt_correction_T_max 1.0000
_exptl_absorpt_correction_T_min 0.7177
_exptl_absorpt_correction_type empirical
_exptl_absorpt_process_details SADABS
_exptl_crystal_colour red
_exptl_crystal_density_diffrn 1.691
_exptl_crystal_description irregular
_exptl_crystal_F_000 3516
_exptl_crystal_size_max 0.26
_exptl_crystal_size_mid 0.20
_exptl_crystal_size_min 0.06
_refine_diff_density_max 5.467
_refine_diff_density_min -1.474
_refine_diff_density_rms 0.227
_refine_ls_extinction_method none
_refine_ls_goodness_of_fit_ref 1.077
_refine_ls_hydrogen_treatment mixed
_refine_ls_matrix_type full
_refine_ls_number_parameters 703
_refine_ls_number_reflns 12053
_refine_ls_number_restraints 0
_refine_ls_restrained_S_all 1.077
_refine_ls_R_factor_all 0.1832
_refine_ls_R_factor_gt 0.1041
_refine_ls_shift/su_max 0.501
_refine_ls_shift/su_mean 0.010
_refine_ls_structure_factor_coef Fsqd
_refine_ls_weighting_details 'calc w=1/[\s^2^(Fo^2^)+(0.1796P)^2^+0.0000P] where P=(Fo^2^+2Fc^2^)/3'
_refine_ls_weighting_scheme calc
_refine_ls_wR_factor_gt 0.2835
_refine_ls_wR_factor_ref 0.3255
_reflns_number_gt 6139
_reflns_number_total 12053
_reflns_threshold_expression >2sigma(I)
_cod_data_source_file ja037007bsi20030701_034647_6.cif
_cod_data_source_block p21c
_cod_original_cell_volume 6850.0(12)
_cod_database_code 4114357

loop_
_symmetry_equiv_pos_as_xyz
'x, y, z'
'-x, y+1/2, -z+1/2'
'-x, -y, -z'
'x, -y-1/2, z-1/2'

loop_
_atom_site_label
_atom_site_type_symbol
_atom_site_fract_x
_atom_site_fract_y
_atom_site_fract_z
_atom_site_U_iso_or_equiv
_atom_site_adp_type
_atom_site_occupancy
_atom_site_symmetry_multiplicity
_atom_site_calc_flag
_atom_site_refinement_flags
Ge1 Ge 0.35878(8) 0.00027(8) 0.21828(5) 0.0313(4) Uani 1 1 d .
Ge2 Ge 0.34411(8) 0.08993(8) 0.12238(5) 0.0363(4) Uani 1 1 d .
Ge3 Ge 0.17731(9) 0.08724(8) 0.12306(5) 0.0401(4) Uani 1 1 d .
Ge4 Ge 0.19514(10) -0.00166(8) 0.21890(6) 0.0424(4) Uani 1 1 d .
Ge5 Ge 0.35898(9) -0.07927(9) 0.12345(6) 0.0442(4) Uani 1 1 d .
Ge6 Ge 0.16669(11) -0.08081(9) 0.12402(6) 0.0551(5) Uani 1 1 d .
Ge7 Ge 0.25221(9) -0.00725(11) 0.06317(7) 0.0567(5) Uani 1 1 d .
Ge8 Ge 0.27307(9) 0.13083(10) 0.20366(7) 0.0510(5) Uani 1 1 d .
Ge9 Ge 0.27470(10) -0.13012(11) 0.19387(9) 0.0667(6) Uani 1 1 d .
K1 K 0.76230(18) 0.00260(16) 0.50301(11) 0.0371(7) Uani 1 1 d .
O11 O 0.7644(6) -0.0244(9) 0.3909(5) 0.071(4) Uani 1 1 d .
O12 O 0.7170(7) 0.1668(8) 0.5385(7) 0.096(5) Uani 1 1 d .
O13 O 0.7690(6) -0.1653(7) 0.4639(5) 0.071(4) Uani 1 1 d .
O14 O 0.7140(7) -0.1408(10) 0.5649(5) 0.086(4) Uani 1 1 d .
O15 O 0.7205(7) 0.0241(11) 0.6074(5) 0.088(5) Uani 1 1 d .
O16 O 0.7694(7) 0.1444(9) 0.4344(7) 0.098(5) Uani 1 1 d .
C101 C 0.7903(10) 0.0448(15) 0.3645(7) 0.077(6) Uani 1 1 d .
H10A H 0.7803 0.0358 0.3253 0.092 Uiso 1 1 calc R
H10B H 0.8438 0.0486 0.3735 0.092 Uiso 1 1 calc R
C102 C 0.6841(11) -0.0405(18) 0.6326(8) 0.102(9) Uani 1 1 d .
H10C H 0.6317 -0.0404 0.6190 0.123 Uiso 1 1 calc R
H10D H 0.6887 -0.0307 0.6718 0.123 Uiso 1 1 calc R
C103 C 0.6925(14) 0.103(2) 0.6217(8) 0.132(13) Uani 1 1 d .
H10E H 0.7025 0.1114 0.6609 0.159 Uiso 1 1 calc R
H10F H 0.6390 0.1040 0.6121 0.159 Uiso 1 1 calc R
C104 C 0.7190(9) -0.1281(16) 0.6203(6) 0.091(8) Uani 1 1 d .
H10G H 0.7708 -0.1291 0.6357 0.109 Uiso 1 1 calc R
H10H H 0.6933 -0.1742 0.6371 0.109 Uiso 1 1 calc R
C105 C 0.7324(11) -0.2288(12) 0.4921(9) 0.099(8) Uani 1 1 d .
H10I H 0.7491 -0.2855 0.4819 0.119 Uiso 1 1 calc R
H10J H 0.6794 -0.2252 0.4811 0.119 Uiso 1 1 calc R
C106 C 0.7952(10) -0.0998(13) 0.3793(8) 0.083(7) Uani 1 1 d .
H10K H 0.8481 -0.0975 0.3912 0.099 Uiso 1 1 calc R
H10L H 0.7890 -0.1081 0.3400 0.099 Uiso 1 1 calc R
C107 C 0.7546(14) 0.2293(15) 0.5128(15) 0.142(14) Uani 1 1 d .
H10M H 0.8075 0.2242 0.5242 0.170 Uiso 1 1 calc R
H10N H 0.7386 0.2860 0.5236 0.170 Uiso 1 1 calc R
C108 C 0.7617(10) -0.1767(11) 0.4064(7) 0.072(6) Uani 1 1 d .
H10O H 0.7095 -0.1822 0.3926 0.086 Uiso 1 1 calc R
H10P H 0.7869 -0.2292 0.3975 0.086 Uiso 1 1 calc R
C109 C 0.7262(13) 0.1752(17) 0.5933(9) 0.110(10) Uani 1 1 d .
H10Q H 0.7041 0.2292 0.6031 0.132 Uiso 1 1 calc R
H10R H 0.7790 0.1778 0.6057 0.132 Uiso 1 1 calc R
C110 C 0.7467(11) -0.2191(13) 0.5532(8) 0.096(8) Uani 1 1 d .
H11A H 0.7245 -0.2664 0.5714 0.115 Uiso 1 1 calc R
H11B H 0.7997 -0.2181 0.5650 0.115 Uiso 1 1 calc R
C111 C 0.7571(12) 0.125(2) 0.3784(9) 0.136(13) Uani 1 1 d .
H11C H 0.7770 0.1713 0.3579 0.164 Uiso 1 1 calc R
H11D H 0.7039 0.1222 0.3675 0.164 Uiso 1 1 calc R
C112 C 0.7399(14) 0.2202(14) 0.4499(14) 0.140(13) Uani 1 1 d .
H11E H 0.6868 0.2211 0.4385 0.168 Uiso 1 1 calc R
H11F H 0.7624 0.2681 0.4325 0.168 Uiso 1 1 calc R
K2 K 0.53666(15) 0.01015(16) 0.17152(10) 0.0289(6) Uani 1 1 d .
O21 O 0.5757(5) 0.0085(5) 0.0638(3) 0.035(2) Uani 1 1 d .
O22 O 0.5843(5) 0.1697(5) 0.1178(3) 0.036(2) Uani 1 1 d .
O23 O 0.5956(5) -0.1509(6) 0.1210(3) 0.041(2) Uani 1 1 d .
O24 O 0.5559(5) 0.1679(6) 0.2270(3) 0.041(2) Uani 1 1 d .
O25 O 0.5713(5) -0.1414(6) 0.2330(3) 0.046(2) Uani 1 1 d .
O26 O 0.5918(5) 0.0160(6) 0.2886(3) 0.041(2) Uani 1 1 d .
C201 C 0.5629(7) 0.1593(8) 0.0604(4) 0.038(3) Uani 1 1 d .
H20A H 0.5761 0.2105 0.0410 0.045 Uiso 1 1 calc R
H20B H 0.5095 0.1513 0.0535 0.045 Uiso 1 1 calc R
C202 C 0.5681(8) -0.1441(9) 0.0646(5) 0.041(3) Uani 1 1 d .
H20C H 0.5144 -0.1376 0.0607 0.049 Uiso 1 1 calc R
H20D H 0.5800 -0.1962 0.0454 0.049 Uiso 1 1 calc R
C203 C 0.5728(9) 0.2437(9) 0.1982(6) 0.053(4) Uani 1 1 d .
H20E H 0.6262 0.2522 0.2012 0.063 Uiso 1 1 calc R
H20F H 0.5507 0.2937 0.2137 0.063 Uiso 1 1 calc R
C204 C 0.5590(8) -0.2178(9) 0.1472(5) 0.045(4) Uani 1 1 d .
H20G H 0.5675 -0.2730 0.1304 0.054 Uiso 1 1 calc R
H20H H 0.5059 -0.2071 0.1438 0.054 Uiso 1 1 calc R
C205 C 0.5901(9) -0.2190(9) 0.2069(6) 0.053(4) Uani 1 1 d .
H20I H 0.5701 -0.2681 0.2249 0.064 Uiso 1 1 calc R
H20J H 0.6438 -0.2250 0.2099 0.064 Uiso 1 1 calc R
C206 C 0.6031(9) -0.1376(10) 0.2879(5) 0.055(4) Uani 1 1 d .
H20K H 0.6566 -0.1311 0.2898 0.065 Uiso 1 1 calc R
H20L H 0.5923 -0.1901 0.3070 0.065 Uiso 1 1 calc R
C207 C 0.5568(8) 0.0900(9) 0.3094(5) 0.046(4) Uani 1 1 d .
H20M H 0.5690 0.0932 0.3488 0.055 Uiso 1 1 calc R
H20N H 0.5032 0.0850 0.3014 0.055 Uiso 1 1 calc R
C208 C 0.5696(8) -0.0614(10) 0.3132(5) 0.052(4) Uani 1 1 d .
H20O H 0.5158 -0.0661 0.3081 0.062 Uiso 1 1 calc R
H20P H 0.5856 -0.0602 0.3522 0.062 Uiso 1 1 calc R
C209 C 0.6019(7) 0.0824(7) 0.0406(5) 0.033(3) Uani 1 1 d .
H20Q H 0.5928 0.0789 0.0010 0.039 Uiso 1 1 calc R
H20R H 0.6551 0.0877 0.0508 0.039 Uiso 1 1 calc R
C210 C 0.6027(7) -0.0678(8) 0.0405(5) 0.037(3) Uani 1 1 d .
H21A H 0.6564 -0.0707 0.0483 0.045 Uiso 1 1 calc R
H21B H 0.5901 -0.0672 0.0011 0.045 Uiso 1 1 calc R
C211 C 0.5429(8) 0.2339(8) 0.1401(5) 0.041(3) Uani 1 1 d .
H21C H 0.4909 0.2176 0.1371 0.049 Uiso 1 1 calc R
H21D H 0.5472 0.2879 0.1207 0.049 Uiso 1 1 calc R
C212 C 0.5834(8) 0.1707(9) 0.2830(5) 0.046(4) Uani 1 1 d .
H21E H 0.5650 0.2217 0.3000 0.055 Uiso 1 1 calc R
H21F H 0.6373 0.1728 0.2872 0.055 Uiso 1 1 calc R
K3 K 0.92443(17) 0.00454(16) 0.25269(12) 0.0387(7) Uani 1 1 d .
O31 O 0.7855(6) 0.0356(8) 0.1956(4) 0.063(3) Uani 1 1 d .
O32 O 0.8240(7) -0.1375(7) 0.2294(5) 0.079(4) Uani 1 1 d .
O33 O 0.9876(5) 0.1515(6) 0.3158(4) 0.041(2) Uani 1 1 d .
O34 O 0.8477(5) 0.1678(6) 0.2580(4) 0.047(2) Uani 1 1 d .
O35 O 1.0285(5) -0.0183(6) 0.3486(4) 0.047(3) Uani 1 1 d .
O36 O 0.9617(6) -0.1618(6) 0.2906(5) 0.066(3) Uani 1 1 d .
C301 C 0.8975(7) 0.2386(8) 0.2723(6) 0.040(3) Uani 1 1 d .
H30A H 0.8692 0.2910 0.2761 0.048 Uiso 1 1 calc R
H30B H 0.9293 0.2476 0.2436 0.048 Uiso 1 1 calc R
C302 C 0.9064(9) -0.2303(8) 0.2802(8) 0.073(6) Uani 1 1 d .
H30C H 0.8749 -0.2325 0.3096 0.088 Uiso 1 1 calc R
H30D H 0.9309 -0.2858 0.2782 0.088 Uiso 1 1 calc R
C303 C 0.7402(12) -0.0364(13) 0.1829(7) 0.082(6) Uani 1 1 d .
H30E H 0.7085 -0.0442 0.2118 0.098 Uiso 1 1 calc R
H30F H 0.7083 -0.0247 0.1493 0.098 Uiso 1 1 calc R
C304 C 1.0380(8) 0.1277(10) 0.3625(5) 0.053(4) Uani 1 1 d .
H30G H 1.0106 0.1195 0.3938 0.063 Uiso 1 1 calc R
H30H H 1.0736 0.1739 0.3712 0.063 Uiso 1 1 calc R
C305 C 0.8026(9) 0.1830(12) 0.2130(6) 0.071(5) Uani 1 1 d .
H30I H 0.8319 0.1905 0.1827 0.085 Uiso 1 1 calc R
H30J H 0.7759 0.2364 0.2174 0.085 Uiso 1 1 calc R
C306 C 0.7779(10) -0.1128(12) 0.1765(7) 0.072(6) Uani 1 1 d .
H30K H 0.8101 -0.1060 0.1478 0.087 Uiso 1 1 calc R
H30L H 0.7426 -0.1583 0.1657 0.087 Uiso 1 1 calc R
C307 C 0.7474(10) 0.1115(10) 0.1995(7) 0.077(6) Uani 1 1 d .
H30M H 0.7146 0.1069 0.2279 0.092 Uiso 1 1 calc R
H30N H 0.7175 0.1238 0.1651 0.092 Uiso 1 1 calc R
C308 C 1.0027(10) -0.1715(10) 0.3394(7) 0.066(5) Uani 1 1 d .
H30O H 1.0255 -0.2283 0.3416 0.079 Uiso 1 1 calc R
H30P H 0.9712 -0.1664 0.3686 0.079 Uiso 1 1 calc R
C309 C 1.0774(8) 0.0488(12) 0.3524(6) 0.063(5) Uani 1 1 d .
H30Q H 1.1000 0.0541 0.3186 0.076 Uiso 1 1 calc R
H30R H 1.1166 0.0386 0.3820 0.076 Uiso 1 1 calc R
C310 C 0.9447(9) 0.2183(10) 0.3260(6) 0.058(4) Uani 1 1 d .
H31A H 0.9749 0.2677 0.3383 0.070 Uiso 1 1 calc R
H31B H 0.9133 0.2035 0.3541 0.070 Uiso 1 1 calc R
C311 C 1.0630(10) -0.1020(12) 0.3457(7) 0.077(6) Uani 1 1 d .
H31C H 1.0964 -0.1124 0.3788 0.092 Uiso 1 1 calc R
H31D H 1.0917 -0.1039 0.3147 0.092 Uiso 1 1 calc R
C312 C 0.8581(10) -0.2098(10) 0.2240(8) 0.079(6) Uani 1 1 d .
H31E H 0.8898 -0.2054 0.1949 0.095 Uiso 1 1 calc R
H31F H 0.8223 -0.2556 0.2149 0.095 Uiso 1 1 calc R
N1 N 0.9196(11) 0.0552(18) 0.5165(11) 0.174(11) Uani 1 1 d .
H1A H 0.8711 0.0451 0.5160 0.261 Uiso 0.67 1 calc PR
H1B H 0.9265 0.1008 0.4956 0.261 Uiso 0.67 1 calc PR
H1C H 0.9393 0.0657 0.5507 0.261 Uiso 0.67 1 calc PR
N2 N 0.557(3) -0.014(7) 0.4785(12) 0.31(4) Uani 1 1 d .
H2A H 0.5917 -0.0489 0.4679 0.465 Uiso 0.67 1 calc PR
H2B H 0.5784 0.0242 0.5026 0.465 Uiso 0.67 1 calc PR
H2C H 0.5347 0.0140 0.4496 0.465 Uiso 0.67 1 calc PR
N3 N 0.9610(14) 0.2582(18) 0.4969(12) 0.191(13) Uani 1 1 d .
H3A H 0.9841 0.2778 0.4693 0.286 Uiso 0.67 1 calc PR
H3B H 0.9843 0.2772 0.5285 0.286 Uiso 0.67 1 calc PR
H3C H 0.9142 0.2771 0.4932 0.286 Uiso 0.67 1 calc PR
N4 N 0.950(3) -0.0861(19) 0.0157(14) 0.250(19) Uani 1 1 d .
N5 N 0.9658(12) -0.0098(12) 0.1419(12) 0.146(11) Uani 1 1 d .
H5A H 1.0042 -0.0315 0.1634 0.219 Uiso 1 1 calc R
H5B H 0.9667 -0.0293 0.1080 0.219 Uiso 1 1 calc R
H5C H 0.9236 -0.0259 0.1543 0.219 Uiso 1 1 calc R
N6 N 0.8970(15) 0.0938(17) 0.0475(17) 0.28(2) Uani 1 1 d .
H6A H 0.8721 0.1030 0.0147 0.424 Uiso 1 1 calc R
H6B H 0.9389 0.0654 0.0438 0.424 Uiso 1 1 calc R
H6C H 0.9078 0.1442 0.0639 0.424 Uiso 1 1 calc R
C1 C 0.954(2) -0.016(3) 0.4967(12) 0.29(4) Uani 1 1 d .
H1D H 0.9351 -0.0273 0.4588 0.344 Uiso 1 1 calc R
H1E H 0.9466 -0.0670 0.5185 0.344 Uiso 1 1 calc R
C2 C 0.498(9) -0.069(5) 0.506(3) 0.39(6) Uani 1 1 d .
H2D H 0.5198 -0.0988 0.5385 0.462 Uiso 1 1 calc R
H2E H 0.4717 -0.1092 0.4807 0.462 Uiso 1 1 calc R
C3 C 0.963(3) -0.271(3) 0.4949(18) 0.28(4) Uani 1 1 d .
H3D H 0.9514 -0.2930 0.4580 0.340 Uiso 1 1 calc R
H3E H 0.9399 -0.2147 0.4958 0.340 Uiso 1 1 calc R
C4 C 0.921(2) -0.334(4) 0.535(2) 0.39(5) Uani 1 1 d .
H4A H 0.9373 -0.3239 0.5736 0.468 Uiso 1 1 calc R
H4B H 0.8675 -0.3304 0.5283 0.468 Uiso 1 1 calc R
C5 C 0.9699(17) 0.069(3) 0.1420(13) 0.23(3) Uani 1 1 d .
H5D H 1.0012 0.0947 0.1169 0.275 Uiso 1 1 calc R
H5E H 0.9735 0.0971 0.1774 0.275 Uiso 1 1 calc R
C6 C 0.828(9) 0.017(6) 0.097(3) 1.29(16) Uani 1 1 d .
H6D H 0.8208 -0.0439 0.0883 1.547 Uiso 1 1 calc R
H6E H 0.7856 0.0446 0.1107 1.547 Uiso 1 1 calc R

loop_
_atom_site_aniso_label
_atom_site_aniso_U_11
_atom_site_aniso_U_22
_atom_site_aniso_U_33
_atom_site_aniso_U_23
_atom_site_aniso_U_13
_atom_site_aniso_U_12
Ge1 0.0352(8) 0.0438(8) 0.0152(6) -0.0001(6) 0.0040(5) 0.0038(6)
Ge2 0.0489(10) 0.0324(8) 0.0268(8) 0.0057(6) 0.0008(6) -0.0042(6)
Ge3 0.0590(10) 0.0312(8) 0.0287(8) 0.0026(6) -0.0009(7) 0.0151(7)
Ge4 0.0723(12) 0.0347(8) 0.0233(7) 0.0003(6) 0.0196(7) -0.0041(7)
Ge5 0.0706(12) 0.0336(8) 0.0275(8) -0.0065(6) 0.0021(7) 0.0040(7)
Ge6 0.1095(15) 0.0298(8) 0.0245(8) -0.0006(6) 0.0003(8) -0.0220(8)
Ge7 0.0386(10) 0.0869(13) 0.0457(10) -0.0237(9) 0.0098(7) -0.0054(9)
Ge8 0.0459(10) 0.0445(9) 0.0627(11) -0.0122(8) 0.0064(8) 0.0073(7)
Ge9 0.0446(11) 0.0414(10) 0.1162(17) 0.0163(10) 0.0179(10) -0.0044(8)
K1 0.056(2) 0.0325(15) 0.0238(14) -0.0010(12) 0.0098(13) 0.0024(14)
O11 0.051(8) 0.111(10) 0.052(7) 0.022(7) 0.004(6) -0.020(7)
O12 0.047(8) 0.072(9) 0.160(15) -0.041(9) -0.030(8) 0.006(7)
O13 0.069(8) 0.052(7) 0.085(9) -0.018(6) -0.020(7) 0.006(6)
O14 0.072(9) 0.112(11) 0.073(9) 0.054(8) -0.002(7) -0.011(8)
O15 0.064(9) 0.176(14) 0.026(6) -0.015(8) 0.010(6) 0.030(9)
O16 0.079(10) 0.083(10) 0.122(13) 0.041(9) -0.028(9) -0.012(8)
C101 0.047(12) 0.128(17) 0.054(11) 0.050(12) -0.006(9) -0.006(12)
C102 0.046(12) 0.22(3) 0.045(11) -0.004(15) 0.012(9) 0.055(16)
C103 0.11(2) 0.25(4) 0.034(12) -0.038(16) 0.012(12) 0.11(2)
C104 0.035(10) 0.20(2) 0.033(10) 0.058(13) -0.003(8) -0.033(13)
C105 0.089(15) 0.066(12) 0.13(2) 0.053(13) -0.038(13) -0.023(11)
C106 0.056(12) 0.100(16) 0.092(15) -0.066(13) 0.009(10) -0.007(12)
C107 0.071(17) 0.052(14) 0.31(5) 0.00(2) 0.03(2) -0.022(12)
C108 0.074(13) 0.067(12) 0.073(13) -0.043(10) -0.001(10) 0.007(10)
C109 0.093(18) 0.16(2) 0.067(15) -0.057(16) -0.049(14) 0.052(17)
C110 0.102(16) 0.084(14) 0.088(15) 0.070(12) -0.052(12) -0.043(13)
C111 0.075(16) 0.24(3) 0.092(18) 0.14(2) -0.001(13) -0.011(19)
C112 0.10(2) 0.055(14) 0.27(4) 0.05(2) 0.05(2) 0.046(14)
K2 0.0279(15) 0.0426(16) 0.0162(12) -0.0022(11) 0.0024(10) -0.0002(12)
O21 0.038(5) 0.051(6) 0.016(4) -0.009(4) 0.006(4) -0.003(4)
O22 0.044(6) 0.042(5) 0.022(5) -0.002(4) 0.001(4) -0.002(4)
O23 0.049(6) 0.050(6) 0.021(5) -0.006(4) -0.012(4) 0.010(5)
O24 0.051(6) 0.045(5) 0.025(5) -0.012(4) -0.001(4) -0.014(5)
O25 0.053(6) 0.060(6) 0.025(5) 0.002(4) 0.004(4) 0.017(5)
O26 0.047(6) 0.056(6) 0.022(5) 0.003(4) 0.011(4) -0.004(5)
C201 0.044(9) 0.053(8) 0.016(6) -0.003(6) 0.001(6) -0.007(7)
C202 0.049(9) 0.058(9) 0.017(6) -0.016(6) 0.012(6) -0.002(7)
C203 0.057(10) 0.048(9) 0.052(10) 0.003(7) 0.004(8) -0.017(8)
C204 0.054(10) 0.048(9) 0.034(8) 0.011(7) 0.009(7) 0.006(7)
C205 0.057(11) 0.044(9) 0.059(10) 0.007(7) 0.011(8) 0.016(8)
C206 0.065(11) 0.071(11) 0.026(8) 0.011(7) 0.000(7) 0.019(9)
C207 0.050(9) 0.060(9) 0.027(7) -0.023(7) -0.002(6) -0.004(8)
C208 0.054(10) 0.077(11) 0.023(7) -0.001(7) 0.001(7) 0.012(8)
C209 0.041(8) 0.035(7) 0.022(7) 0.004(5) 0.004(6) -0.001(6)
C210 0.042(9) 0.051(8) 0.019(6) -0.001(6) 0.007(6) -0.001(7)
C211 0.046(9) 0.045(8) 0.030(7) -0.005(6) 0.001(6) -0.022(7)
C212 0.066(11) 0.048(8) 0.026(7) -0.011(6) 0.014(7) -0.015(7)
K3 0.0417(18) 0.0353(15) 0.0366(16) -0.0001(12) -0.0061(13) 0.0020(14)
O31 0.031(6) 0.090(8) 0.063(7) -0.016(6) -0.013(5) -0.022(6)
O32 0.073(9) 0.057(7) 0.121(11) -0.048(7) 0.068(8) -0.025(6)
O33 0.037(6) 0.041(5) 0.052(6) -0.006(4) 0.027(5) 0.005(4)
O34 0.033(6) 0.045(6) 0.059(6) 0.012(5) -0.005(5) 0.014(4)
O35 0.034(6) 0.078(7) 0.028(5) -0.005(5) 0.003(4) -0.008(5)
O36 0.075(8) 0.034(6) 0.098(10) 0.014(6) 0.047(7) 0.002(5)
C301 0.041(9) 0.027(7) 0.056(9) -0.003(6) 0.026(7) -0.010(6)
C302 0.067(12) 0.012(7) 0.151(19) 0.005(9) 0.058(12) -0.003(7)
C303 0.104(16) 0.091(13) 0.053(11) -0.055(11) 0.022(10) -0.022(13)
C304 0.035(9) 0.091(12) 0.028(8) 0.006(8) -0.016(6) -0.024(8)
C305 0.059(12) 0.102(14) 0.047(10) -0.012(10) -0.016(8) 0.004(10)
C306 0.080(13) 0.082(13) 0.047(10) -0.018(9) -0.027(9) -0.026(11)
C307 0.082(13) 0.070(12) 0.064(11) 0.003(9) -0.054(10) 0.043(10)
C308 0.099(15) 0.048(10) 0.058(11) 0.012(8) 0.041(10) 0.042(10)
C309 0.031(9) 0.116(15) 0.040(9) 0.005(10) -0.008(7) 0.017(10)
C310 0.058(11) 0.054(10) 0.063(11) -0.002(8) 0.004(8) -0.006(8)
C311 0.058(12) 0.092(14) 0.080(13) 0.003(10) 0.001(9) 0.068(11)
C312 0.082(15) 0.044(10) 0.119(18) -0.015(11) 0.043(13) -0.013(10)
N1 0.060(15) 0.24(3) 0.22(3) -0.02(2) -0.025(16) -0.023(17)
N2 0.24(5) 0.66(12) 0.017(15) -0.06(3) -0.04(2) 0.00(5)
N3 0.11(2) 0.19(3) 0.27(3) 0.11(2) 0.01(2) -0.01(2)
N4 0.39(5) 0.14(2) 0.19(3) 0.03(2) -0.10(3) -0.10(3)
N5 0.081(15) 0.16(2) 0.22(3) -0.102(18) 0.088(17) -0.044(14)
N6 0.16(3) 0.14(2) 0.50(6) 0.10(3) -0.15(3) -0.029(19)
C1 0.29(5) 0.51(8) 0.062(18) 0.00(3) -0.01(2) 0.32(6)
C2 0.48(14) 0.60(15) 0.05(3) -0.10(7) -0.10(5) 0.08(14)
C3 0.32(6) 0.29(6) 0.24(5) 0.01(4) 0.05(4) -0.26(5)
C4 0.21(5) 0.58(9) 0.34(7) -0.39(7) -0.13(4) 0.26(6)
C5 0.15(3) 0.40(6) 0.16(3) -0.21(4) 0.13(2) -0.16(4)
C6 2.0(4) 1.1(2) 0.47(10) 0.44(5) -0.99(19) -0.639

loop_
_atom_type_symbol
_atom_type_description
_atom_type_scat_dispersion_real
_atom_type_scat_dispersion_imag
_atom_type_scat_source
C C 0.0033 0.0016 'International Tables Vol C Tables 4.2.6.8 and 6.1.1.4'
N N 0.0061 0.0033 'International Tables Vol C Tables 4.2.6.8 and 6.1.1.4'
O O 0.0106 0.0060 'International Tables Vol C Tables 4.2.6.8 and 6.1.1.4'
K K 0.2009 0.2494 'International Tables Vol C Tables 4.2.6.8 and 6.1.1.4'
Ge Ge 0.1547 1.8001 'International Tables Vol C Tables 4.2.6.8 and 6.1.1.4'
H H 0.0000 0.0000 'International Tables Vol C Tables 4.2.6.8 and 6.1.1.4'

loop_
_geom_angle_atom_site_label_1
_geom_angle_atom_site_label_2
_geom_angle_atom_site_label_3
_geom_angle
_geom_angle_site_symmetry_1
_geom_angle_site_symmetry_3
Ge8 Ge1 Ge9 104.88(7) . .
Ge8 Ge1 Ge5 107.93(6) . .
Ge9 Ge1 Ge5 58.96(7) . .
Ge8 Ge1 Ge2 58.36(6) . .
Ge9 Ge1 Ge2 101.68(7) . .
Ge5 Ge1 Ge2 58.84(5) . .
Ge8 Ge1 K2 118.74(7) . .
Ge9 Ge1 K2 119.75(7) . .
Ge5 Ge1 K2 68.95(6) . .
Ge2 Ge1 K2 72.54(6) . .
Ge7 Ge2 Ge8 103.63(7) . .
Ge7 Ge2 Ge5 58.78(6) . .
Ge8 Ge2 Ge5 107.24(7) . .
Ge7 Ge2 Ge1 100.66(7) . .
Ge8 Ge2 Ge1 57.44(5) . .
Ge5 Ge2 Ge1 58.95(5) . .
Ge7 Ge2 K2 120.38(7) . .
Ge8 Ge2 K2 110.93(7) . .
Ge5 Ge2 K2 65.20(6) . .
Ge1 Ge2 K2 63.83(6) . .
Ge7 Ge3 Ge8 103.77(7) . .
Ge7 Ge3 Ge6 58.75(6) . .
Ge8 Ge3 Ge6 107.39(6) . .
Ge7 Ge3 Ge4 100.95(7) . .
Ge8 Ge3 Ge4 57.39(6) . .
Ge6 Ge3 Ge4 59.22(5) . .
Ge8 Ge4 Ge9 104.73(8) . .
Ge8 Ge4 Ge6 107.53(7) . .
Ge9 Ge4 Ge6 59.09(7) . .
Ge8 Ge4 Ge3 58.41(6) . .
Ge9 Ge4 Ge3 101.49(7) . .
Ge6 Ge4 Ge3 58.38(5) . .
Ge7 Ge5 Ge9 93.28(8) . .
Ge7 Ge5 Ge2 59.34(5) . .
Ge9 Ge5 Ge2 104.18(7) . .
Ge7 Ge5 Ge1 103.42(7) . .
Ge9 Ge5 Ge1 58.99(6) . .
Ge2 Ge5 Ge1 62.21(5) . .
Ge7 Ge5 K2 127.97(7) . .
Ge9 Ge5 K2 118.58(8) . .
Ge2 Ge5 K2 72.85(6) . .
Ge1 Ge5 K2 67.56(6) . .
Ge7 Ge6 Ge9 93.37(9) . .
Ge7 Ge6 Ge3 59.81(6) . .
Ge9 Ge6 Ge3 104.56(7) . .
Ge7 Ge6 Ge4 103.99(7) . .
Ge9 Ge6 Ge4 59.24(6) . .
Ge3 Ge6 Ge4 62.40(5) . .
Ge6 Ge7 Ge5 86.21(8) . .
Ge6 Ge7 Ge3 61.44(6) . .
Ge5 Ge7 Ge3 109.26(8) . .
Ge6 Ge7 Ge2 109.12(8) . .
Ge5 Ge7 Ge2 61.88(6) . .
Ge3 Ge7 Ge2 72.02(6) . .
Ge4 Ge8 Ge1 71.20(6) . .
Ge4 Ge8 Ge3 64.20(6) . .
Ge1 Ge8 Ge3 104.28(7) . .
Ge4 Ge8 Ge2 104.48(7) . .
Ge1 Ge8 Ge2 64.20(5) . .
Ge3 Ge8 Ge2 71.91(6) . .
Ge5 Ge9 Ge1 62.05(6) . .
Ge5 Ge9 Ge6 85.58(8) . .
Ge1 Ge9 Ge6 108.03(7) . .
Ge5 Ge9 Ge4 108.47(7) . .
Ge1 Ge9 Ge4 70.58(7) . .
Ge6 Ge9 Ge4 61.67(6) . .
O15 K1 O13 117.3(5) . .
O15 K1 O16 120.2(5) . .
O13 K1 O16 121.5(5) . .
O15 K1 O11 165.0(4) . .
O13 K1 O11 60.8(4) . .
O16 K1 O11 60.8(4) . .
O15 K1 O12 59.4(5) . .
O13 K1 O12 165.8(4) . .
O16 K1 O12 60.9(5) . .
O11 K1 O12 118.3(5) . .
O15 K1 O14 58.2(5) . .
O13 K1 O14 59.3(4) . .
O16 K1 O14 165.0(4) . .
O11 K1 O14 116.4(4) . .
O12 K1 O14 114.4(5) . .
O15 K1 C1 115.2(6) . .
O13 K1 C1 79.9(8) . .
O16 K1 C1 85.6(8) . .
O11 K1 C1 79.6(5) . .
O12 K1 C1 114.1(8) . .
O14 K1 C1 108.7(8) . .
O15 K1 C107 78.5(7) . .
O13 K1 C107 163.7(7) . .
O16 K1 C107 42.2(7) . .
O11 K1 C107 102.8(7) . .
O12 K1 C107 21.8(6) . .
O14 K1 C107 135.6(6) . .
C1 K1 C107 97.6(9) . .
C106 O11 C101 114.2(17) . .
C106 O11 K1 113.2(11) . .
C101 O11 K1 113.4(13) . .
C109 O12 C107 112(2) . .
C109 O12 K1 112.8(13) . .
C107 O12 K1 108.4(15) . .
C105 O13 C108 114.0(14) . .
C105 O13 K1 116.2(12) . .
C108 O13 K1 117.3(10) . .
C104 O14 C110 110.4(15) . .
C104 O14 K1 115.1(12) . .
C110 O14 K1 113.5(11) . .
C102 O15 C103 108.7(18) . .
C102 O15 K1 121.4(13) . .
C103 O15 K1 119.0(13) . .
C112 O16 C111 116(2) . .
C112 O16 K1 117.7(16) . .
C111 O16 K1 114.4(14) . .
O11 C101 C111 112.9(18) . .
O15 C102 C104 108.8(15) . .
O15 C103 C109 111.3(19) . .
O14 C104 C102 109.8(15) . .
O13 C105 C110 112.6(15) . .
O11 C106 C108 113.1(16) . .
O12 C107 C112 111(2) . .
O12 C107 K1 49.9(10) . .
C112 C107 K1 81.0(13) . .
O13 C108 C106 110.0(13) . .
O12 C109 C103 113(2) . .
O14 C110 C105 105.4(14) . .
O16 C111 C101 113.3(16) . .
O16 C112 C107 109(2) . .
O24 K2 O21 115.8(3) . .
O24 K2 O25 117.2(3) . .
O21 K2 O25 115.5(3) . .
O24 K2 O26 59.1(2) . .
O21 K2 O26 145.8(3) . .
O25 K2 O26 58.1(2) . .
O24 K2 O22 57.7(2) . .
O21 K2 O22 58.3(2) . .
O25 K2 O22 150.5(3) . .
O26 K2 O22 109.0(2) . .
O24 K2 O23 152.5(3) . .
O21 K2 O23 58.0(2) . .
O25 K2 O23 57.9(2) . .
O26 K2 O23 109.3(2) . .
O22 K2 O23 111.6(3) . .
O24 K2 Ge1 87.0(2) . .
O21 K2 Ge1 129.70(19) . .
O25 K2 Ge1 86.9(2) . .
O26 K2 Ge1 84.5(2) . .
O22 K2 Ge1 119.98(19) . .
O23 K2 Ge1 118.2(2) . .
O24 K2 Ge5 123.8(2) . .
O21 K2 Ge5 89.88(18) . .
O25 K2 Ge5 89.5(2) . .
O26 K2 Ge5 121.9(2) . .
O22 K2 Ge5 118.01(17) . .
O23 K2 Ge5 83.73(18) . .
Ge1 K2 Ge5 43.48(4) . .
O24 K2 Ge2 85.93(19) . .
O21 K2 Ge2 91.33(19) . .
O25 K2 Ge2 125.9(2) . .
O26 K2 Ge2 120.2(2) . .
O22 K2 Ge2 83.63(18) . .
O23 K2 Ge2 119.59(16) . .
Ge1 K2 Ge2 43.63(4) . .
Ge5 K2 Ge2 41.96(4) . .
C209 O21 C210 111.8(10) . .
C209 O21 K2 120.9(7) . .
C210 O21 K2 121.3(7) . .
C211 O22 C201 111.9(9) . .
C211 O22 K2 102.8(7) . .
C201 O22 K2 106.5(7) . .
C202 O23 C204 111.5(10) . .
C202 O23 K2 103.8(7) . .
C204 O23 K2 102.1(7) . .
C212 O24 C203 112.9(10) . .
C212 O24 K2 120.8(7) . .
C203 O24 K2 120.0(7) . .
C206 O25 C205 112.1(10) . .
C206 O25 K2 121.3(8) . .
C205 O25 K2 120.7(7) . .
C208 O26 C207 111.4(11) . .
C208 O26 K2 108.0(7) . .
C207 O26 K2 105.0(7) . .
O22 C201 C209 109.1(10) . .
O23 C202 C210 109.2(10) . .
O24 C203 C211 108.7(11) . .
O23 C204 C205 108.0(11) . .
O25 C205 C204 110.2(11) . .
O25 C206 C208 107.0(11) . .
O26 C207 C212 109.5(11) . .
O26 C208 C206 110.0(12) . .
O21 C209 C201 109.2(10) . .
O21 C210 C202 108.6(10) . .
O22 C211 C203 107.5(11) . .
O24 C212 C207 107.4(10) . .
O31 K3 O36 119.9(4) . .
O31 K3 O35 155.4(3) . .
O36 K3 O35 60.1(3) . .
O31 K3 O32 61.0(4) . .
O36 K3 O32 58.9(4) . .
O35 K3 O32 114.3(4) . .
O31 K3 O34 57.3(3) . .
O36 K3 O34 152.7(3) . .
O35 K3 O34 110.2(3) . .
O32 K3 O34 112.5(3) . .
O31 K3 O33 114.3(3) . .
O36 K3 O33 118.5(3) . .
O35 K3 O33 58.5(3) . .
O32 K3 O33 155.0(3) . .
O34 K3 O33 57.0(3) . .
O31 K3 C5 79.4(7) . .
O36 K3 C5 120.8(8) . .
O35 K3 C5 123.2(6) . .
O32 K3 C5 107.3(6) . .
O34 K3 C5 86.3(8) . .
O33 K3 C5 95.1(6) . .
C307 O31 C303 114.4(14) . .
C307 O31 K3 123.0(8) . .
C303 O31 K3 116.6(12) . .
C312 O32 C306 110.7(14) . .
C312 O32 K3 112.7(11) . .
C306 O32 K3 104.6(9) . .
C310 O33 C304 112.4(11) . .
C310 O33 K3 120.2(8) . .
C304 O33 K3 113.7(8) . .
C305 O34 C301 112.3(12) . .
C305 O34 K3 111.9(10) . .
C301 O34 K3 112.7(7) . .
C309 O35 C311 114.1(13) . .
C309 O35 K3 108.8(8) . .
C311 O35 K3 108.5(8) . .
C308 O36 C302 111.8(13) . .
C308 O36 K3 119.2(9) . .
C302 O36 K3 118.4(9) . .
O34 C301 C310 109.2(10) . .
O36 C302 C312 107.9(12) . .
C306 C303 O31 115.0(17) . .
O33 C304 C309 111.0(12) . .
O34 C305 C307 112.7(15) . .
C303 C306 O32 110.5(14) . .
O31 C307 C305 108.7(14) . .
O36 C308 C311 109.1(13) . .
O35 C309 C304 109.1(13) . .
O33 C310 C301 106.2(12) . .
O35 C311 C308 109.3(12) . .
O32 C312 C302 107.9(15) . .
N1 C1 C1 102(5) . 3_756
N1 C1 K1 55.5(19) . .
C1 C1 K1 157(3) 3_756 .
N2 C2 N2 98(6) . 3_656
N3 C3 C4 121(4) 3_756 .
N3 C3 N3 82(2) 3_756 .
C4 C3 N3 126(3) . .
N4 C4 C3 96(4) 4_556 .
N5 C5 C6 70(3) . .
N5 C5 K3 70(2) . .
C6 C5 K3 86(2) . .
N6 C6 C5 60(4) . .

loop_
_geom_bond_atom_site_label_1
_geom_bond_atom_site_label_2
_geom_bond_distance
_geom_bond_site_symmetry_2
Ge1 Ge8 2.550(2) .
Ge1 Ge9 2.559(2) .
Ge1 Ge5 2.6375(18) .
Ge1 Ge2 2.7235(17) .
Ge1 K2 3.543(3) .
Ge2 Ge7 2.570(2) .
Ge2 Ge8 2.575(2) .
Ge2 Ge5 2.635(2) .
Ge2 K2 3.765(3) .
Ge3 Ge7 2.569(2) .
Ge3 Ge8 2.571(2) .
Ge3 Ge6 2.611(2) .
Ge3 Ge4 2.7171(19) .
Ge4 Ge8 2.542(2) .
Ge4 Ge9 2.572(2) .
Ge4 Ge6 2.6342(19) .
Ge5 Ge7 2.555(2) .
Ge5 Ge9 2.558(2) .
Ge5 K2 3.577(3) .
Ge6 Ge7 2.541(2) .
Ge6 Ge9 2.568(2) .
K1 O15 2.778(12) .
K1 O13 2.780(11) .
K1 O16 2.782(13) .
K1 O11 2.792(13) .
K1 O12 2.840(12) .
K1 O14 2.884(12) .
K1 C1 3.50(4) .
K1 C107 3.52(2) .
O11 C106 1.34(2) .
O11 C101 1.36(2) .
O12 C109 1.34(2) .
O12 C107 1.38(3) .
O13 C105 1.41(2) .
O13 C108 1.417(19) .
O14 C104 1.37(2) .
O14 C110 1.39(2) .
O15 C102 1.38(3) .
O15 C103 1.39(3) .
O16 C112 1.36(3) .
O16 C111 1.40(3) .
C101 C111 1.44(3) .
C102 C104 1.54(3) .
C103 C109 1.48(3) .
C105 C110 1.50(3) .
C106 C108 1.52(3) .
C107 C112 1.55(4) .
K2 O24 2.801(8) .
K2 O21 2.818(8) .
K2 O25 2.824(9) .
K2 O26 2.939(9) .
K2 O22 2.976(9) .
K2 O23 3.034(9) .
O21 C209 1.386(13) .
O21 C210 1.424(14) .
O22 C211 1.394(15) .
O22 C201 1.428(13) .
O23 C202 1.422(13) .
O23 C204 1.423(16) .
O24 C212 1.411(14) .
O24 C203 1.422(15) .
O25 C206 1.407(14) .
O25 C205 1.422(16) .
O26 C208 1.421(17) .
O26 C207 1.432(15) .
C201 C209 1.494(17) .
C202 C210 1.493(18) .
C203 C211 1.475(17) .
C204 C205 1.511(18) .
C206 C208 1.494(19) .
C207 C212 1.514(18) .
K3 O31 2.780(10) .
K3 O36 2.796(10) .
K3 O35 2.869(9) .
K3 O32 2.870(11) .
K3 O34 2.896(9) .
K3 O33 2.915(9) .
K3 C5 3.10(3) .
O31 C307 1.372(18) .
O31 C303 1.40(2) .
O32 C312 1.293(18) .
O32 C306 1.513(19) .
O33 C310 1.335(16) .
O33 C304 1.431(15) .
O34 C305 1.319(16) .
O34 C301 1.438(14) .
O35 C309 1.362(19) .
O35 C311 1.444(16) .
O36 C308 1.346(19) .
O36 C302 1.462(17) .
C301 C310 1.523(19) .
C302 C312 1.58(2) .
C303 C306 1.38(2) .
C304 C309 1.45(2) .
C305 C307 1.50(2) .
C308 C311 1.53(2) .
N1 C1 1.38(4) .
N2 C2 1.58(12) .
N3 C3 8.20(6) .
N4 C4 1.44(4) 4
N5 C5 1.22(4) .
N6 C6 2.20(14) .
C1 C1 1.74(10) 3_756
C2 N2 1.69(7) 3_656
C3 N3 1.38(5) 3_756
C3 C4 1.64(8) .
C4 N4 1.44(4) 4_556
C5 C6 2.79(12) .
